data_8105051
loop_
_publ_author_name
'Lo, Kong Mun'
'Lee, See Mun'
'Tiekink, Edward R.T.'

_publ_section_title
;
 Crystal structure of iodido-triphenyl-(triphenylphosphine oxide)tin(IV),
 C36H30IOPSn
;
_journal_issue 1
_journal_name_full 'Zeitschrift f\"ur Kristallographie - New Crystal Structures'
_journal_page_first 179
_journal_page_last 181
_journal_paper_doi 10.1515/ncrs-2019-0563
_journal_volume 235
_journal_year 2019
_chemical_formula_moiety 'C36 H30 I O P Sn'
_chemical_formula_sum 'C36 H30 I O P Sn'
_chemical_formula_weight 755.16
_space_group_crystal_system monoclinic
_space_group_IT_number 4
_space_group_name_Hall 'P 2yb'
_space_group_name_H-M_alt 'P 1 21 1'
_atom_sites_solution_hydrogens geom
_atom_sites_solution_primary direct
_atom_sites_solution_secondary difmap
_cell_angle_alpha 90
_cell_angle_beta 114.3790(10)
_cell_angle_gamma 90
_cell_formula_units_Z 2
_cell_length_a 9.7251(6)
_cell_length_b 17.3609(11)
_cell_length_c 10.0542(6)
_cell_measurement_reflns_used 9512
_cell_measurement_temperature 296(2)
_cell_measurement_theta_max 2.35
_cell_measurement_theta_min 28.25
_cell_volume 1546.16(17)
_computing_cell_refinement 'SAINT [1]'
_computing_data_collection 'APEX2 [1]'
_computing_data_reduction 'SAINT [1]'
_computing_molecular_graphics 'ORTEP-3 for Windows [4]'
_computing_publication_material 'SHELXL-2018/3 [3]'
_computing_structure_refinement 'SHELXL-2018/3 [3]'
_computing_structure_solution 'SHELXT 2014/5 [2]'
_diffrn_ambient_temperature 296(2)
_diffrn_measured_fraction_theta_full 1.000
_diffrn_measured_fraction_theta_max 0.999
_diffrn_measurement_device_type 'Bruker SMART APEX diffractometer'
_diffrn_measurement_method '\w scans'
_diffrn_radiation_monochromator graphite
_diffrn_radiation_source 'fine-focus sealed tube'
_diffrn_radiation_type MoK\a
_diffrn_radiation_wavelength 0.71073
_diffrn_reflns_av_R_equivalents 0.0145
_diffrn_reflns_av_unetI/netI 0.0211
_diffrn_reflns_Laue_measured_fraction_full 1.000
_diffrn_reflns_Laue_measured_fraction_max 0.999
_diffrn_reflns_limit_h_max 12
_diffrn_reflns_limit_h_min -12
_diffrn_reflns_limit_k_max 23
_diffrn_reflns_limit_k_min -23
_diffrn_reflns_limit_l_max 13
_diffrn_reflns_limit_l_min -13
_diffrn_reflns_number 19627
_diffrn_reflns_point_group_measured_fraction_full 0.998
_diffrn_reflns_point_group_measured_fraction_max 0.997
_diffrn_reflns_theta_full 25.242
_diffrn_reflns_theta_max 28.265
_diffrn_reflns_theta_min 2.224
_diffrn_standards_decay_% 0
_diffrn_standards_interval_count 0
_diffrn_standards_interval_time 0
_diffrn_standards_number 0
_exptl_absorpt_coefficient_mu 1.903
_exptl_absorpt_correction_T_max 0.862
_exptl_absorpt_correction_T_min 0.756
_exptl_absorpt_correction_type multi-scan
_exptl_absorpt_process_details 'SADABS [1]'
_exptl_crystal_colour light-yellow
_exptl_crystal_density_diffrn 1.622
_exptl_crystal_description prism
_exptl_crystal_F_000 744
_exptl_crystal_size_max 0.250
_exptl_crystal_size_mid 0.150
_exptl_crystal_size_min 0.110
_refine_diff_density_max 0.472
_refine_diff_density_min -0.289
_refine_diff_density_rms 0.052
_refine_ls_abs_structure_details
;
 Flack x determined using 3633 quotients [(I+)-(I-)]/[(I+)+(I-)]
 (Parsons, Flack and Wagner, Acta Cryst. B69 (2013) 249-259).
;
_refine_ls_abs_structure_Flack 0.007(3)
_refine_ls_extinction_coef .
_refine_ls_extinction_method none
_refine_ls_goodness_of_fit_ref 1.021
_refine_ls_hydrogen_treatment constr
_refine_ls_matrix_type full
_refine_ls_number_parameters 361
_refine_ls_number_reflns 7642
_refine_ls_number_restraints 1
_refine_ls_restrained_S_all 1.021
_refine_ls_R_factor_all 0.0113
_refine_ls_R_factor_gt 0.0113
_refine_ls_shift/su_max 0.001
_refine_ls_shift/su_mean 0.000
_refine_ls_structure_factor_coef Fsqd
_refine_ls_weighting_details 'w=1/[\s^2^(Fo^2^)+(0.0145P)^2^+0.0355P] where P=(Fo^2^+2Fc^2^)/3'
_refine_ls_weighting_scheme calc
_refine_ls_wR_factor_gt 0.0301
_refine_ls_wR_factor_ref 0.0301
_reflns_Friedel_coverage 0.933
_reflns_Friedel_fraction_full 0.996
_reflns_Friedel_fraction_max 0.995
_reflns_number_gt 7603
_reflns_number_total 7642
_reflns_threshold_expression 'I > 2\s(I)'
_cod_data_source_file suppl_ncrs-2019-0563_suppl.cif
_cod_data_source_block shelx
_cod_original_sg_symbol_H-M 'P 21'
_cod_database_code 8105051
_shelx_space_group_comment
;
The symmetry employed for this shelxl refinement is uniquely defined
by the following loop, which should always be used as a source of
symmetry information in preference to the above space-group names.
They are only intended as comments.
;
_shelx_estimated_absorpt_t_min 0.648
_shelx_estimated_absorpt_t_max 0.818

loop_
_space_group_symop_operation_xyz
'x, y, z'
'-x, y+1/2, -z'

loop_
_atom_site_label
_atom_site_type_symbol
_atom_site_fract_x
_atom_site_fract_y
_atom_site_fract_z
_atom_site_U_iso_or_equiv
_atom_site_adp_type
_atom_site_occupancy
_atom_site_site_symmetry_order
_atom_site_calc_flag
_atom_site_refinement_flags_posn
_atom_site_refinement_flags_adp
_atom_site_refinement_flags_occupancy
_atom_site_disorder_assembly
_atom_site_disorder_group
I1 I -0.18870(2) 0.38832(2) 0.05116(2) 0.01789(4) Uani 1 1 d . . . . .
Sn Sn 0.06869(2) 0.46646(2) 0.26278(2) 0.01190(3) Uani 1 1 d . . . . .
P1 P 0.41973(6) 0.52683(3) 0.57287(5) 0.01174(9) Uani 1 1 d . . . . .
O1 O 0.28159(17) 0.53146(8) 0.43105(15) 0.0159(3) Uani 1 1 d . . . . .
C1 C -0.0002(2) 0.57881(11) 0.1729(2) 0.0134(4) Uani 1 1 d . . . . .
C2 C 0.1057(2) 0.63274(12) 0.1717(2) 0.0172(4) Uani 1 1 d . . . . .
H2 H 0.207877 0.620464 0.213908 0.021 Uiso 1 1 calc R U . . .
C3 C 0.0596(3) 0.70497(12) 0.1077(2) 0.0189(4) Uani 1 1 d . . . . .
H3 H 0.130991 0.739977 0.105447 0.023 Uiso 1 1 calc R U . . .
C4 C -0.0915(3) 0.72471(12) 0.0477(2) 0.0184(4) Uani 1 1 d . . . . .
H4 H -0.121905 0.772898 0.005251 0.022 Uiso 1 1 calc R U . . .
C5 C -0.1982(2) 0.67209(13) 0.0510(2) 0.0188(4) Uani 1 1 d . . . . .
H5 H -0.299745 0.685555 0.013131 0.023 Uiso 1 1 calc R U . . .
C6 C -0.1525(2) 0.59922(12) 0.1113(2) 0.0157(4) Uani 1 1 d . . . . .
H6 H -0.224476 0.563736 0.110407 0.019 Uiso 1 1 calc R U . . .
C7 C 0.2293(2) 0.40758(11) 0.2079(2) 0.0137(4) Uani 1 1 d . . . . .
C8 C 0.2589(3) 0.43316(12) 0.0904(2) 0.0201(4) Uani 1 1 d . . . . .
H8 H 0.205208 0.474620 0.034470 0.024 Uiso 1 1 calc R U . . .
C9 C 0.3677(3) 0.39717(14) 0.0569(3) 0.0263(5) Uani 1 1 d . . . . .
H9 H 0.386785 0.414805 -0.021231 0.032 Uiso 1 1 calc R U . . .
C10 C 0.4484(3) 0.33520(13) 0.1386(3) 0.0239(5) Uani 1 1 d . . . . .
H10 H 0.522026 0.311647 0.116083 0.029 Uiso 1 1 calc R U . . .
C11 C 0.4189(2) 0.30838(13) 0.2541(2) 0.0207(4) Uani 1 1 d . . . . .
H11 H 0.472112 0.266432 0.308709 0.025 Uiso 1 1 calc R U . . .
C12 C 0.3097(2) 0.34435(12) 0.2881(2) 0.0169(4) Uani 1 1 d . . . . .
H12 H 0.289962 0.325986 0.365368 0.020 Uiso 1 1 calc R U . . .
C13 C 0.0288(2) 0.43000(12) 0.4461(2) 0.0145(4) Uani 1 1 d . . . . .
C14 C 0.0249(2) 0.48489(12) 0.5459(2) 0.0171(4) Uani 1 1 d . . . . .
H14 H 0.035243 0.536809 0.529250 0.021 Uiso 1 1 calc R U . . .
C15 C 0.0055(2) 0.46269(15) 0.6704(2) 0.0210(4) Uani 1 1 d . . . . .
H15 H 0.001474 0.499811 0.735392 0.025 Uiso 1 1 calc R U . . .
C16 C -0.0077(2) 0.38541(15) 0.6973(2) 0.0223(4) Uani 1 1 d . . . . .
H16 H -0.018538 0.370565 0.781366 0.027 Uiso 1 1 calc R U . . .
C17 C -0.0049(3) 0.32990(13) 0.5983(2) 0.0216(4) Uani 1 1 d . . . . .
H17 H -0.014614 0.278016 0.615726 0.026 Uiso 1 1 calc R U . . .
C18 C 0.0126(3) 0.35237(12) 0.4730(2) 0.0191(4) Uani 1 1 d . . . . .
H18 H 0.013509 0.315252 0.406657 0.023 Uiso 1 1 calc R U . . .
C19 C 0.3874(2) 0.57723(11) 0.7135(2) 0.0139(4) Uani 1 1 d . . . . .
C20 C 0.4537(2) 0.55538(12) 0.8599(2) 0.0172(4) Uani 1 1 d . . . . .
H20 H 0.518933 0.513437 0.888888 0.021 Uiso 1 1 calc R U . . .
C21 C 0.4219(3) 0.59649(14) 0.9625(2) 0.0232(5) Uani 1 1 d . . . . .
H21 H 0.463779 0.581182 1.059846 0.028 Uiso 1 1 calc R U . . .
C22 C 0.3271(3) 0.66081(14) 0.9197(3) 0.0258(5) Uani 1 1 d . . . . .
H22 H 0.307009 0.688628 0.988693 0.031 Uiso 1 1 calc R U . . .
C23 C 0.2636(3) 0.68299(13) 0.7753(3) 0.0250(5) Uani 1 1 d . . . . .
H23 H 0.200758 0.725860 0.747214 0.030 Uiso 1 1 calc R U . . .
C24 C 0.2928(3) 0.64181(12) 0.6717(3) 0.0196(4) Uani 1 1 d . . . . .
H24 H 0.249452 0.657063 0.574326 0.024 Uiso 1 1 calc R U . . .
C25 C 0.5760(2) 0.57320(11) 0.5535(2) 0.0148(4) Uani 1 1 d . . . . .
C26 C 0.6857(3) 0.61284(13) 0.6683(3) 0.0226(5) Uani 1 1 d . . . . .
H26 H 0.681089 0.614469 0.758768 0.027 Uiso 1 1 calc R U . . .
C27 C 0.8024(3) 0.65006(14) 0.6487(3) 0.0278(5) Uani 1 1 d . . . . .
H27 H 0.875730 0.676635 0.725757 0.033 Uiso 1 1 calc R U . . .
C28 C 0.8090(3) 0.64737(13) 0.5136(3) 0.0265(5) Uani 1 1 d . . . . .
H28 H 0.886108 0.672876 0.499563 0.032 Uiso 1 1 calc R U . . .
C29 C 0.7012(3) 0.60682(15) 0.3994(3) 0.0268(5) Uani 1 1 d . . . . .
H29 H 0.707261 0.604502 0.309591 0.032 Uiso 1 1 calc R U . . .
C30 C 0.5847(3) 0.56979(13) 0.4182(2) 0.0210(4) Uani 1 1 d . . . . .
H30 H 0.512351 0.542733 0.341236 0.025 Uiso 1 1 calc R U . . .
C31 C 0.4753(2) 0.42993(11) 0.6328(2) 0.0146(4) Uani 1 1 d . . . . .
C32 C 0.5937(2) 0.39505(13) 0.6113(2) 0.0172(4) Uani 1 1 d . . . . .
H32 H 0.653135 0.423939 0.577333 0.021 Uiso 1 1 calc R U . . .
C33 C 0.6229(3) 0.31698(13) 0.6407(2) 0.0196(4) Uani 1 1 d . . . . .
H33 H 0.700655 0.293458 0.624792 0.023 Uiso 1 1 calc R U . . .
C34 C 0.5357(3) 0.27412(13) 0.6940(2) 0.0209(4) Uani 1 1 d . . . . .
H34 H 0.555849 0.221999 0.713991 0.025 Uiso 1 1 calc R U . . .
C35 C 0.4189(2) 0.30857(13) 0.7176(2) 0.0198(4) Uani 1 1 d . . . . .
H35 H 0.361168 0.279690 0.753584 0.024 Uiso 1 1 calc R U . . .
C36 C 0.3885(2) 0.38644(13) 0.6871(2) 0.0163(4) Uani 1 1 d . . . . .
H36 H 0.310302 0.409697 0.702874 0.020 Uiso 1 1 calc R U . . .

loop_
_atom_site_aniso_label
_atom_site_aniso_U_11
_atom_site_aniso_U_22
_atom_site_aniso_U_33
_atom_site_aniso_U_23
_atom_site_aniso_U_13
_atom_site_aniso_U_12
I1 0.01576(6) 0.01575(6) 0.01847(6) -0.00361(5) 0.00336(5) -0.00266(5)
Sn 0.01273(6) 0.01059(6) 0.01188(6) 0.00112(5) 0.00458(5) 0.00072(5)
P1 0.0116(2) 0.0114(2) 0.0109(2) -0.00015(17) 0.00335(19) 0.00004(17)
O1 0.0150(7) 0.0154(7) 0.0141(6) 0.0002(5) 0.0028(6) -0.0003(6)
C1 0.0150(10) 0.0137(9) 0.0106(8) 0.0000(7) 0.0043(7) 0.0011(7)
C2 0.0147(10) 0.0162(10) 0.0181(10) 0.0033(8) 0.0043(8) 0.0009(8)
C3 0.0192(11) 0.0145(9) 0.0210(10) 0.0018(8) 0.0062(9) -0.0033(8)
C4 0.0224(11) 0.0129(9) 0.0164(10) 0.0008(7) 0.0044(8) 0.0019(8)
C5 0.0164(11) 0.0166(10) 0.0183(10) 0.0006(8) 0.0022(9) 0.0042(8)
C6 0.0160(10) 0.0147(9) 0.0162(9) -0.0003(7) 0.0063(8) -0.0003(8)
C7 0.0137(9) 0.0122(9) 0.0146(9) -0.0024(7) 0.0053(7) -0.0022(7)
C8 0.0266(12) 0.0155(10) 0.0205(10) 0.0026(8) 0.0120(9) 0.0019(8)
C9 0.0351(13) 0.0234(11) 0.0304(12) 0.0007(9) 0.0237(10) -0.0022(10)
C10 0.0213(12) 0.0225(10) 0.0337(12) -0.0077(9) 0.0172(10) -0.0017(9)
C11 0.0174(11) 0.0187(10) 0.0219(10) -0.0021(8) 0.0041(9) 0.0024(8)
C12 0.0178(10) 0.0175(9) 0.0140(9) -0.0001(7) 0.0051(8) -0.0003(8)
C13 0.0106(9) 0.0166(9) 0.0152(9) 0.0017(7) 0.0042(8) 0.0003(7)
C14 0.0153(10) 0.0165(10) 0.0188(9) 0.0018(7) 0.0064(8) 0.0027(7)
C15 0.0197(10) 0.0261(10) 0.0188(9) -0.0006(9) 0.0095(8) 0.0034(10)
C16 0.0195(10) 0.0311(11) 0.0189(9) 0.0067(9) 0.0106(8) 0.0014(10)
C17 0.0193(11) 0.0216(11) 0.0233(11) 0.0062(8) 0.0081(9) -0.0018(8)
C18 0.0199(11) 0.0175(10) 0.0202(10) 0.0003(8) 0.0086(9) -0.0005(8)
C19 0.0125(10) 0.0134(9) 0.0166(9) -0.0021(7) 0.0067(8) -0.0026(7)
C20 0.0167(10) 0.0178(10) 0.0170(9) -0.0012(8) 0.0068(8) -0.0027(8)
C21 0.0250(12) 0.0280(11) 0.0185(10) -0.0035(9) 0.0108(9) -0.0050(9)
C22 0.0257(12) 0.0279(12) 0.0289(12) -0.0116(10) 0.0164(10) -0.0041(9)
C23 0.0212(12) 0.0201(11) 0.0325(12) -0.0070(9) 0.0101(10) 0.0015(9)
C24 0.0181(11) 0.0166(10) 0.0226(11) -0.0001(8) 0.0069(9) 0.0011(8)
C25 0.0142(10) 0.0129(9) 0.0179(9) 0.0010(7) 0.0072(8) 0.0012(7)
C26 0.0219(12) 0.0243(11) 0.0242(11) -0.0085(9) 0.0122(10) -0.0052(9)
C27 0.0213(12) 0.0232(11) 0.0408(14) -0.0106(10) 0.0147(11) -0.0084(9)
C28 0.0242(13) 0.0182(11) 0.0451(14) 0.0053(10) 0.0222(11) 0.0009(9)
C29 0.0262(13) 0.0322(13) 0.0284(12) 0.0104(10) 0.0177(10) 0.0076(10)
C30 0.0198(11) 0.0254(11) 0.0179(10) 0.0015(8) 0.0077(9) 0.0025(8)
C31 0.0160(10) 0.0117(9) 0.0123(9) -0.0010(7) 0.0021(7) 0.0000(8)
C32 0.0150(9) 0.0186(10) 0.0161(9) -0.0004(8) 0.0045(7) 0.0008(8)
C33 0.0162(10) 0.0184(10) 0.0218(10) -0.0015(8) 0.0055(8) 0.0037(8)
C34 0.0194(11) 0.0145(9) 0.0224(11) 0.0018(8) 0.0022(9) 0.0007(8)
C35 0.0189(11) 0.0175(10) 0.0196(10) 0.0033(8) 0.0045(8) -0.0014(8)
C36 0.0157(9) 0.0157(9) 0.0153(9) -0.0001(8) 0.0041(8) 0.0003(9)

loop_
_atom_type_symbol
_atom_type_description
_atom_type_scat_dispersion_real
_atom_type_scat_dispersion_imag
_atom_type_scat_source
C C 0.0033 0.0016 'International Tables Vol C Tables 4.2.6.8 and 6.1.1.4'
H H 0.0000 0.0000 'International Tables Vol C Tables 4.2.6.8 and 6.1.1.4'
I I -0.4742 1.8119 'International Tables Vol C Tables 4.2.6.8 and 6.1.1.4'
O O 0.0106 0.0060 'International Tables Vol C Tables 4.2.6.8 and 6.1.1.4'
P P 0.1023 0.0942 'International Tables Vol C Tables 4.2.6.8 and 6.1.1.4'
Sn Sn -0.6537 1.4246 'International Tables Vol C Tables 4.2.6.8 and 6.1.1.4'

loop_
_geom_angle_atom_site_label_1
_geom_angle_atom_site_label_2
_geom_angle_atom_site_label_3
_geom_angle
_geom_angle_site_symmetry_1
_geom_angle_site_symmetry_3
C7 Sn C13 119.90(8) . .
C7 Sn C1 117.73(8) . .
C13 Sn C1 119.98(8) . .
C7 Sn O1 83.93(6) . .
C13 Sn O1 86.60(7) . .
C1 Sn O1 84.01(6) . .
C7 Sn I1 95.16(5) . .
C13 Sn I1 94.96(6) . .
C1 Sn I1 95.31(6) . .
O1 Sn I1 178.43(4) . .
O1 P1 C31 113.33(9) . .
O1 P1 C19 110.00(9) . .
C31 P1 C19 108.58(9) . .
O1 P1 C25 109.70(9) . .
C31 P1 C25 107.76(10) . .
C19 P1 C25 107.26(9) . .
P1 O1 Sn 146.39(9) . .
C6 C1 C2 118.54(19) . .
C6 C1 Sn 120.64(15) . .
C2 C1 Sn 120.81(15) . .
C1 C2 C3 120.6(2) . .
C1 C2 H2 119.7 . .
C3 C2 H2 119.7 . .
C4 C3 C2 120.4(2) . .
C4 C3 H3 119.8 . .
C2 C3 H3 119.8 . .
C3 C4 C5 119.7(2) . .
C3 C4 H4 120.2 . .
C5 C4 H4 120.2 . .
C4 C5 C6 119.9(2) . .
C4 C5 H5 120.0 . .
C6 C5 H5 120.0 . .
C1 C6 C5 120.9(2) . .
C1 C6 H6 119.6 . .
C5 C6 H6 119.6 . .
C8 C7 C12 118.48(19) . .
C8 C7 Sn 119.81(15) . .
C12 C7 Sn 121.70(15) . .
C9 C8 C7 120.4(2) . .
C9 C8 H8 119.8 . .
C7 C8 H8 119.8 . .
C8 C9 C10 120.6(2) . .
C8 C9 H9 119.7 . .
C10 C9 H9 119.7 . .
C11 C10 C9 119.7(2) . .
C11 C10 H10 120.1 . .
C9 C10 H10 120.1 . .
C10 C11 C12 119.9(2) . .
C10 C11 H11 120.1 . .
C12 C11 H11 120.1 . .
C11 C12 C7 120.9(2) . .
C11 C12 H12 119.6 . .
C7 C12 H12 119.6 . .
C18 C13 C14 118.74(19) . .
C18 C13 Sn 121.98(16) . .
C14 C13 Sn 119.22(15) . .
C13 C14 C15 120.7(2) . .
C13 C14 H14 119.6 . .
C15 C14 H14 119.6 . .
C16 C15 C14 120.1(2) . .
C16 C15 H15 120.0 . .
C14 C15 H15 120.0 . .
C15 C16 C17 119.94(19) . .
C15 C16 H16 120.0 . .
C17 C16 H16 120.0 . .
C18 C17 C16 119.8(2) . .
C18 C17 H17 120.1 . .
C16 C17 H17 120.1 . .
C13 C18 C17 120.7(2) . .
C13 C18 H18 119.7 . .
C17 C18 H18 119.7 . .
C20 C19 C24 119.68(19) . .
C20 C19 P1 122.93(16) . .
C24 C19 P1 117.38(16) . .
C19 C20 C21 119.8(2) . .
C19 C20 H20 120.1 . .
C21 C20 H20 120.1 . .
C20 C21 C22 120.1(2) . .
C20 C21 H21 119.9 . .
C22 C21 H21 119.9 . .
C23 C22 C21 120.0(2) . .
C23 C22 H22 120.0 . .
C21 C22 H22 120.0 . .
C22 C23 C24 120.4(2) . .
C22 C23 H23 119.8 . .
C24 C23 H23 119.8 . .
C23 C24 C19 120.0(2) . .
C23 C24 H24 120.0 . .
C19 C24 H24 120.0 . .
C26 C25 C30 119.7(2) . .
C26 C25 P1 121.72(16) . .
C30 C25 P1 118.62(17) . .
C27 C26 C25 120.4(2) . .
C27 C26 H26 119.8 . .
C25 C26 H26 119.8 . .
C26 C27 C28 119.6(2) . .
C26 C27 H27 120.2 . .
C28 C27 H27 120.2 . .
C27 C28 C29 120.2(2) . .
C27 C28 H28 119.9 . .
C29 C28 H28 119.9 . .
C30 C29 C28 120.4(2) . .
C30 C29 H29 119.8 . .
C28 C29 H29 119.8 . .
C29 C30 C25 119.7(2) . .
C29 C30 H30 120.1 . .
C25 C30 H30 120.1 . .
C32 C31 C36 119.7(2) . .
C32 C31 P1 120.59(16) . .
C36 C31 P1 119.32(17) . .
C33 C32 C31 119.9(2) . .
C33 C32 H32 120.0 . .
C31 C32 H32 120.0 . .
C32 C33 C34 120.0(2) . .
C32 C33 H33 120.0 . .
C34 C33 H33 120.0 . .
C33 C34 C35 120.5(2) . .
C33 C34 H34 119.8 . .
C35 C34 H34 119.8 . .
C36 C35 C34 119.7(2) . .
C36 C35 H35 120.1 . .
C34 C35 H35 120.1 . .
C35 C36 C31 120.1(2) . .
C35 C36 H36 119.9 . .
C31 C36 H36 119.9 . .

loop_
_geom_bond_atom_site_label_1
_geom_bond_atom_site_label_2
_geom_bond_distance
_geom_bond_site_symmetry_2
I1 Sn 2.8699(2) .
Sn C7 2.122(2) .
Sn C13 2.130(2) .
Sn C1 2.138(2) .
Sn O1 2.3517(15) .
P1 O1 1.5044(15) .
P1 C31 1.793(2) .
P1 C19 1.797(2) .
P1 C25 1.800(2) .
C1 C6 1.395(3) .
C1 C2 1.396(3) .
C2 C3 1.396(3) .
C2 H2 0.9300 .
C3 C4 1.382(3) .
C3 H3 0.9300 .
C4 C5 1.393(3) .
C4 H4 0.9300 .
C5 C6 1.394(3) .
C5 H5 0.9300 .
C6 H6 0.9300 .
C7 C8 1.398(3) .
C7 C12 1.395(3) .
C8 C9 1.385(3) .
C8 H8 0.9300 .
C9 C10 1.384(3) .
C9 H9 0.9300 .
C10 C11 1.386(3) .
C10 H10 0.9300 .
C11 C12 1.391(3) .
C11 H11 0.9300 .
C12 H12 0.9300 .
C13 C18 1.396(3) .
C13 C14 1.396(3) .
C14 C15 1.394(3) .
C14 H14 0.9300 .
C15 C16 1.385(4) .
C15 H15 0.9300 .
C16 C17 1.394(3) .
C16 H16 0.9300 .
C17 C18 1.394(3) .
C17 H17 0.9300 .
C18 H18 0.9300 .
C19 C20 1.394(3) .
C19 C24 1.401(3) .
C20 C21 1.390(3) .
C20 H20 0.9300 .
C21 C22 1.398(4) .
C21 H21 0.9300 .
C22 C23 1.377(4) .
C22 H22 0.9300 .
C23 C24 1.386(3) .
C23 H23 0.9300 .
C24 H24 0.9300 .
C25 C26 1.388(3) .
C25 C30 1.399(3) .
C26 C27 1.389(3) .
C26 H26 0.9300 .
C27 C28 1.387(4) .
C27 H27 0.9300 .
C28 C29 1.385(4) .
C28 H28 0.9300 .
C29 C30 1.382(3) .
C29 H29 0.9300 .
C30 H30 0.9300 .
C31 C32 1.395(3) .
C31 C36 1.401(3) .
C32 C33 1.391(3) .
C32 H32 0.9300 .
C33 C34 1.391(3) .
C33 H33 0.9300 .
C34 C35 1.388(3) .
C34 H34 0.9300 .
C35 C36 1.391(3) .
C35 H35 0.9300 .
C36 H36 0.9300 .

loop_
_geom_torsion_atom_site_label_1
_geom_torsion_atom_site_label_2
_geom_torsion_atom_site_label_3
_geom_torsion_atom_site_label_4
_geom_torsion
_geom_torsion_site_symmetry_1
_geom_torsion_site_symmetry_2
_geom_torsion_site_symmetry_3
_geom_torsion_site_symmetry_4
C31 P1 O1 Sn 17.6(2) . . . .
C19 P1 O1 Sn -104.12(16) . . . .
C25 P1 O1 Sn 138.12(15) . . . .
C6 C1 C2 C3 -1.2(3) . . . .
Sn C1 C2 C3 177.46(16) . . . .
C1 C2 C3 C4 1.6(3) . . . .
C2 C3 C4 C5 -0.1(3) . . . .
C3 C4 C5 C6 -1.7(3) . . . .
C2 C1 C6 C5 -0.6(3) . . . .
Sn C1 C6 C5 -179.27(15) . . . .
C4 C5 C6 C1 2.1(3) . . . .
C12 C7 C8 C9 -1.2(3) . . . .
Sn C7 C8 C9 177.45(18) . . . .
C7 C8 C9 C10 0.3(4) . . . .
C8 C9 C10 C11 0.7(4) . . . .
C9 C10 C11 C12 -0.6(3) . . . .
C10 C11 C12 C7 -0.3(3) . . . .
C8 C7 C12 C11 1.2(3) . . . .
Sn C7 C12 C11 -177.39(16) . . . .
C18 C13 C14 C15 0.2(3) . . . .
Sn C13 C14 C15 -177.23(16) . . . .
C13 C14 C15 C16 1.0(3) . . . .
C14 C15 C16 C17 -1.3(3) . . . .
C15 C16 C17 C18 0.5(3) . . . .
C14 C13 C18 C17 -1.0(3) . . . .
Sn C13 C18 C17 176.35(16) . . . .
C16 C17 C18 C13 0.6(4) . . . .
O1 P1 C19 C20 148.46(17) . . . .
C31 P1 C19 C20 23.9(2) . . . .
C25 P1 C19 C20 -92.28(19) . . . .
O1 P1 C19 C24 -32.47(19) . . . .
C31 P1 C19 C24 -157.01(16) . . . .
C25 P1 C19 C24 86.80(18) . . . .
C24 C19 C20 C21 1.8(3) . . . .
P1 C19 C20 C21 -179.13(16) . . . .
C19 C20 C21 C22 -1.8(3) . . . .
C20 C21 C22 C23 0.8(4) . . . .
C21 C22 C23 C24 0.1(4) . . . .
C22 C23 C24 C19 0.0(3) . . . .
C20 C19 C24 C23 -0.9(3) . . . .
P1 C19 C24 C23 179.97(18) . . . .
O1 P1 C25 C26 145.94(18) . . . .
C31 P1 C25 C26 -90.2(2) . . . .
C19 P1 C25 C26 26.5(2) . . . .
O1 P1 C25 C30 -33.11(19) . . . .
C31 P1 C25 C30 90.70(18) . . . .
C19 P1 C25 C30 -152.56(17) . . . .
C30 C25 C26 C27 1.0(3) . . . .
P1 C25 C26 C27 -178.00(18) . . . .
C25 C26 C27 C28 -0.1(4) . . . .
C26 C27 C28 C29 -1.0(4) . . . .
C27 C28 C29 C30 1.1(4) . . . .
C28 C29 C30 C25 -0.2(3) . . . .
C26 C25 C30 C29 -0.9(3) . . . .
P1 C25 C30 C29 178.16(17) . . . .
O1 P1 C31 C32 100.65(17) . . . .
C19 P1 C31 C32 -136.80(17) . . . .
C25 P1 C31 C32 -20.93(19) . . . .
O1 P1 C31 C36 -72.41(19) . . . .
C19 P1 C31 C36 50.14(19) . . . .
C25 P1 C31 C36 166.02(16) . . . .
C36 C31 C32 C33 1.4(3) . . . .
P1 C31 C32 C33 -171.60(16) . . . .
C31 C32 C33 C34 -1.1(3) . . . .
C32 C33 C34 C35 0.3(3) . . . .
C33 C34 C35 C36 0.3(3) . . . .
C34 C35 C36 C31 0.0(3) . . . .
C32 C31 C36 C35 -0.9(3) . . . .
P1 C31 C36 C35 172.24(15) . . . .
